data_2012639
loop_
_publ_author_name
'Paavola, Sari'
'Teixidor, Francesc'
'Vi\~nas, Clara'
'Kivek\"as, Raikko'

_publ_section_title
;<i>cis</i>-[1,2-Bis(diisopropylphosphino-\k<i>P</i>)-1,2-dicarba-<i>closo</i>-dodecaborane]dichloroplatinum(II)
 dichloromethane hemisolvate
;
_journal_issue 4
_journal_name_full 'Acta Crystallographica Section C'
_journal_page_first m237
_journal_page_last m239
_journal_paper_doi 10.1107/S0108270102002184
_journal_volume 58
_journal_year 2002
_chemical_formula_iupac '[Pt Cl2 (C14 H38 B10 P2)] , 0.5C H2 Cl2'
_chemical_formula_moiety 'C14 H38 B10 Cl2 P2 Pt , 0.5C H2 Cl2'
_chemical_formula_sum 'C14.5 H39 B10 Cl3 P2 Pt'
_chemical_formula_weight 684.94
_chemical_name_systematic
;
cis-[1,2-Bis(diisopropylphosphino-\kP)-1,2-dicarba-closo-
dodecaborane]dichloroplatinum(II) dichloromethane hemisolvate
;
_space_group_IT_number 15
_symmetry_cell_setting monoclinic
_symmetry_space_group_name_Hall '-C 2yc'
_symmetry_space_group_name_H-M 'C 1 2/c 1'
_atom_sites_solution_hydrogens geom
_atom_sites_solution_primary direct
_atom_sites_solution_secondary difmap
_audit_creation_method SHELXL97
_cell_angle_alpha 90
_cell_angle_beta 130.785(12)
_cell_angle_gamma 90
_cell_formula_units_Z 16
_cell_length_a 42.785(12)
_cell_length_b 10.320(14)
_cell_length_c 32.238(11)
_cell_measurement_reflns_used 23
_cell_measurement_temperature 193(2)
_cell_measurement_theta_max 11.87
_cell_measurement_theta_min 5.94
_cell_volume 10778(15)
_computing_cell_refinement 'MSC/AFC Diffractometer Control Software'
_computing_data_collection
;MSC/AFC Diffractometer Control Software (Molecular Structure Corporation,
 1993)
;
_computing_data_reduction 'PROCESS in TEXSAN (Molecular Structure Corporation, 1993)'
_computing_molecular_graphics 'SHELXTL/PC (Sheldrick, 1990)'
_computing_publication_material SHELXL97
_computing_structure_refinement 'SHELXL97 (Sheldrick, 1997)'
_computing_structure_solution 'SHELXS97 (Sheldrick, 1997)'
_diffrn_ambient_temperature 193(2)
_diffrn_measured_fraction_theta_full 0.997
_diffrn_measured_fraction_theta_max 0.997
_diffrn_measurement_device_type 'Rigaku AFC-7S'
_diffrn_measurement_method \w/2\q
_diffrn_radiation_monochromator graphite
_diffrn_radiation_source 'fine-focus sealed tube'
_diffrn_radiation_type MoK\a
_diffrn_radiation_wavelength 0.71073
_diffrn_reflns_av_R_equivalents 0.053
_diffrn_reflns_av_sigmaI/netI 0.101
_diffrn_reflns_limit_h_max 51
_diffrn_reflns_limit_h_min 0
_diffrn_reflns_limit_k_max 12
_diffrn_reflns_limit_k_min 0
_diffrn_reflns_limit_l_max 29
_diffrn_reflns_limit_l_min -38
_diffrn_reflns_number 9888
_diffrn_reflns_theta_full 25.26
_diffrn_reflns_theta_max 25.26
_diffrn_reflns_theta_min 2.51
_diffrn_standards_decay_% <1
_diffrn_standards_interval_count 150
_diffrn_standards_number 3
_exptl_absorpt_coefficient_mu 5.628
_exptl_absorpt_correction_T_max 0.570
_exptl_absorpt_correction_T_min 0.295
_exptl_absorpt_correction_type \y
_exptl_absorpt_process_details '(North et al., 1968)'
_exptl_crystal_colour colourless
_exptl_crystal_density_diffrn 1.688
_exptl_crystal_density_meas ?
_exptl_crystal_density_method 'not measured'
_exptl_crystal_description prismatic
_exptl_crystal_F_000 5360
_exptl_crystal_size_max 0.27
_exptl_crystal_size_mid 0.20
_exptl_crystal_size_min 0.10
_refine_diff_density_max 2.12
_refine_diff_density_min -1.69
_refine_ls_extinction_method none
_refine_ls_goodness_of_fit_ref 1.037
_refine_ls_hydrogen_treatment constr
_refine_ls_matrix_type full
_refine_ls_number_parameters 324
_refine_ls_number_reflns 9749
_refine_ls_number_restraints 6
_refine_ls_restrained_S_all 1.038
_refine_ls_R_factor_all 0.124
_refine_ls_R_factor_gt 0.068
_refine_ls_shift/su_max 0.001
_refine_ls_shift/su_mean 0.000
_refine_ls_structure_factor_coef Fsqd
_refine_ls_weighting_details 'w = 1/[\s^2^(Fo^2^)+(0.0528P)^2^+56.0903P] where P=(Fo^2^+2Fc^2^)/3'
_refine_ls_weighting_scheme calc
_refine_ls_wR_factor_gt 0.133
_refine_ls_wR_factor_ref 0.146
_reflns_number_gt 6434
_reflns_number_total 9749
_reflns_threshold_expression I>2\s(I)
_cod_data_source_file jz1494.cif
_cod_data_source_block I
_cod_depositor_comments
;
The following automatic conversions were performed:

'_exptl_crystal_density_meas' value 'not measured' was changed to '?'
- the value is perceived as not measured.

Automatic conversion script
Id: cif_fix_values 3008 2015-01-20 13:52:24Z robertas 
;
_cod_original_sg_symbol_H-M 'C 2/c'
_cod_original_formula_sum 'C14.50 H39 B10 Cl3 P2 Pt'
_cod_database_code 2012639
_cod_database_fobs_code 2012639

loop_
_symmetry_equiv_pos_as_xyz
'x, y, z'
'-x, y, -z+1/2'
'x+1/2, y+1/2, z'
'-x+1/2, y+1/2, -z+1/2'
'-x, -y, -z'
'x, -y, z-1/2'
'-x+1/2, -y+1/2, -z'
'x+1/2, -y+1/2, z-1/2'

loop_
_atom_site_label
_atom_site_fract_x
_atom_site_fract_y
_atom_site_fract_z
_atom_site_U_iso_or_equiv
_atom_site_adp_type
_atom_site_calc_flag
_atom_site_refinement_flags
_atom_site_occupancy
_atom_site_disorder_assembly
_atom_site_disorder_group
_atom_site_type_symbol
Pt1A 0.184238(13) 0.71090(5) 0.116498(18) 0.03081(13) Uani d . 1 . . Pt
Cl1A 0.17184(9) 0.6898(3) 0.17729(12) 0.0391(7) Uani d . 1 . . Cl
Cl2A 0.18994(11) 0.4841(3) 0.11847(14) 0.0476(8) Uani d . 1 . . Cl
P1A 0.18007(9) 0.9262(3) 0.11562(12) 0.0312(7) Uani d . 1 . . P
P2A 0.20067(9) 0.7106(3) 0.06406(13) 0.0352(7) Uani d . 1 . . P
C1A 0.1819(3) 0.9902(12) 0.0626(4) 0.033(3) Uiso d . 1 . . C
C2A 0.1919(3) 0.8748(11) 0.0343(4) 0.030(3) Uiso d . 1 . . C
B3A 0.1428(4) 0.9398(15) -0.0031(6) 0.040(4) Uiso d . 1 . . B
H3A 0.1155 0.8833 -0.0155 0.048 Uiso calc R 1 . . H
B4A 0.1498(4) 1.1052(15) 0.0159(6) 0.039(3) Uiso d . 1 . . B
H4A 0.1270 1.1596 0.0156 0.046 Uiso calc R 1 . . H
B5A 0.2037(4) 1.1338(16) 0.0662(6) 0.043(4) Uiso d . 1 . . B
H5A 0.2168 1.2077 0.0992 0.052 Uiso calc R 1 . . H
B6A 0.2296(4) 0.9850(15) 0.0788(6) 0.040(3) Uiso d . 1 . . B
H6A 0.2592 0.9585 0.1203 0.048 Uiso calc R 1 . . H
B7A 0.1643(4) 0.9102(16) -0.0333(6) 0.042(3) Uiso d . 1 . . B
H7A 0.1510 0.8355 -0.0662 0.050 Uiso calc R 1 . . H
B8A 0.1398(5) 1.0574(16) -0.0446(7) 0.050(4) Uiso d . 1 . . B
H8A 0.1098 1.0820 -0.0860 0.059 Uiso calc R 1 . . H
B9A 0.1767(5) 1.1792(18) -0.0027(7) 0.053(4) Uiso d . 1 . . B
H9A 0.1717 1.2830 -0.0158 0.064 Uiso calc R 1 . . H
B10A 0.2261(5) 1.1023(17) 0.0373(6) 0.052(4) Uiso d . 1 . . B
H10A 0.2541 1.1564 0.0510 0.062 Uiso calc R 1 . . H
B11A 0.2189(5) 0.9409(16) 0.0185(6) 0.049(4) Uiso d . 1 . . B
H11A 0.2422 0.8868 0.0197 0.059 Uiso calc R 1 . . H
B12A 0.1857(5) 1.0560(17) -0.0325(7) 0.053(4) Uiso d . 1 . . B
H12A 0.1867 1.0786 -0.0656 0.064 Uiso calc R 1 . . H
C13A 0.2242(3) 1.0120(12) 0.1776(4) 0.036(3) Uiso d . 1 . . C
H13A 0.2456 1.0202 0.1738 0.043 Uiso calc R 1 . . H
C14A 0.2442(4) 0.9316(14) 0.2298(5) 0.054(4) Uiso d . 1 . . C
H14A 0.2693 0.9753 0.2613 0.081 Uiso calc R 1 . . H
H14B 0.2513 0.8454 0.2255 0.081 Uiso calc R 1 . . H
H14C 0.2247 0.9230 0.2360 0.081 Uiso calc R 1 . . H
C15A 0.2158(4) 1.1507(14) 0.1860(5) 0.051(4) Uiso d . 1 . . C
H15A 0.2028 1.1467 0.2021 0.077 Uiso calc R 1 . . H
H15B 0.1973 1.1952 0.1506 0.077 Uiso calc R 1 . . H
H15C 0.2419 1.1983 0.2106 0.077 Uiso calc R 1 . . H
C16A 0.1328(3) 0.9943(13) 0.0978(5) 0.039(3) Uiso d . 1 . . C
H16A 0.1317 1.0879 0.0889 0.047 Uiso calc R 1 . . H
C17A 0.1332(4) 0.9883(14) 0.1455(5) 0.048(3) Uiso d . 1 . . C
H17A 0.1105 1.0404 0.1369 0.072 Uiso calc R 1 . . H
H17B 0.1596 1.0223 0.1786 0.072 Uiso calc R 1 . . H
H17C 0.1300 0.8981 0.1517 0.072 Uiso calc R 1 . . H
C18A 0.0930(4) 0.9314(14) 0.0475(5) 0.055(4) Uiso d . 1 . . C
H18A 0.0955 0.8370 0.0515 0.082 Uiso calc R 1 . . H
H18B 0.0885 0.9564 0.0146 0.082 Uiso calc R 1 . . H
H18C 0.0697 0.9607 0.0441 0.082 Uiso calc R 1 . . H
C19A 0.2568(4) 0.6732(13) 0.1053(5) 0.043(3) Uiso d . 1 . . C
H19A 0.2675 0.7314 0.0922 0.052 Uiso calc R 1 . . H
C20A 0.2810(4) 0.7039(14) 0.1661(5) 0.051(4) Uiso d . 1 . . C
H20A 0.2721 0.6453 0.1806 0.077 Uiso calc R 1 . . H
H20B 0.2757 0.7937 0.1698 0.077 Uiso calc R 1 . . H
H20C 0.3106 0.6922 0.1867 0.077 Uiso calc R 1 . . H
C21A 0.2655(5) 0.5350(15) 0.0999(6) 0.064(4) Uiso d . 1 . . C
H21A 0.2952 0.5242 0.1210 0.096 Uiso calc R 1 . . H
H21B 0.2505 0.5155 0.0613 0.096 Uiso calc R 1 . . H
H21C 0.2565 0.4758 0.1141 0.096 Uiso calc R 1 . . H
C22A 0.1720(4) 0.5933(14) 0.0078(5) 0.049(3) Uiso d . 1 . . C
H22A 0.1809 0.5073 0.0266 0.058 Uiso calc R 1 . . H
C23A 0.1827(5) 0.5863(16) -0.0289(6) 0.066(4) Uiso d . 1 . . C
H23A 0.1877 0.4959 -0.0325 0.099 Uiso calc R 1 . . H
H23B 0.2076 0.6376 -0.0127 0.099 Uiso calc R 1 . . H
H23C 0.1597 0.6210 -0.0652 0.099 Uiso calc R 1 . . H
C24A 0.1264(4) 0.5963(15) -0.0238(6) 0.058(4) Uiso d . 1 . . C
H24A 0.1152 0.6799 -0.0424 0.088 Uiso calc R 1 . . H
H24B 0.1213 0.5844 0.0015 0.088 Uiso calc R 1 . . H
H24C 0.1130 0.5264 -0.0509 0.088 Uiso calc R 1 . . H
Pt1B 0.095268(14) 1.40974(5) 0.231749(18) 0.03398(14) Uani d . 1 . . Pt
Cl1B 0.13864(10) 1.3774(4) 0.32680(12) 0.0520(9) Uani d . 1 . . Cl
Cl2B 0.09764(10) 1.1843(3) 0.22331(13) 0.0479(8) Uani d . 1 . . Cl
P1B 0.09413(9) 1.6237(3) 0.24138(12) 0.0341(8) Uani d . 1 . . P
P2B 0.05980(9) 1.4363(3) 0.14269(12) 0.0305(7) Uani d . 1 . . P
C1B 0.0472(3) 1.6889(12) 0.1735(4) 0.033(3) Uiso d . 1 . . C
C2B 0.0282(3) 1.5870(12) 0.1216(4) 0.032(3) Uiso d . 1 . . C
B3B 0.0023(4) 1.6010(15) 0.1456(6) 0.038(3) Uiso d . 1 . . B
H3B 0.0008 1.5225 0.1682 0.045 Uiso calc R 1 . . H
B4B 0.0058(4) 1.7640(14) 0.1620(6) 0.034(3) Uiso d . 1 . . B
H4B 0.0061 1.7940 0.1957 0.041 Uiso calc R 1 . . H
B5B 0.0364(4) 1.8473(15) 0.1525(6) 0.038(3) Uiso d . 1 . . B
H5B 0.0565 1.9308 0.1792 0.046 Uiso calc R 1 . . H
B6B 0.0507(4) 1.7332(14) 0.1256(5) 0.033(3) Uiso d . 1 . . B
H6B 0.0805 1.7422 0.1341 0.040 Uiso calc R 1 . . H
B7B -0.0251(4) 1.5921(15) 0.0740(5) 0.037(3) Uiso d . 1 . . B
H7B -0.0455 1.5080 0.0483 0.044 Uiso calc R 1 . . H
B8B -0.0389(4) 1.7052(15) 0.0999(6) 0.039(3) Uiso d . 1 . . B
H8B -0.0687 1.6961 0.0915 0.047 Uiso calc R 1 . . H
B9B -0.0193(4) 1.8579(16) 0.1030(6) 0.044(4) Uiso d . 1 . . B
H9B -0.0360 1.9498 0.0963 0.053 Uiso calc R 1 . . H
B10B 0.0095(4) 1.8383(16) 0.0800(6) 0.041(4) Uiso d . 1 . . B
H10B 0.0120 1.9170 0.0583 0.049 Uiso calc R 1 . . H
B11B 0.0055(4) 1.6694(15) 0.0629(6) 0.041(4) Uiso d . 1 . . B
H11B 0.0056 1.6349 0.0302 0.049 Uiso calc R 1 . . H
B12B -0.0375(4) 1.7492(15) 0.0482(6) 0.041(4) Uiso d . 1 . . B
H12B -0.0661 1.7705 0.0051 0.050 Uiso calc R 1 . . H
C13B 0.1381(3) 1.7056(12) 0.2537(5) 0.035(3) Uiso d . 1 . . C
H13B 0.1330 1.6966 0.2188 0.042 Uiso calc R 1 . . H
C14B 0.1785(4) 1.6337(14) 0.2971(5) 0.052(4) Uiso d . 1 . . C
H14D 0.2004 1.6695 0.2986 0.077 Uiso calc R 1 . . H
H14E 0.1749 1.5415 0.2878 0.077 Uiso calc R 1 . . H
H14F 0.1860 1.6440 0.3329 0.077 Uiso calc R 1 . . H
C15B 0.1428(4) 1.8494(15) 0.2655(6) 0.059(4) Uiso d . 1 . . C
H15D 0.1472 1.8645 0.2990 0.089 Uiso calc R 1 . . H
H15E 0.1177 1.8945 0.2348 0.089 Uiso calc R 1 . . H
H15F 0.1665 1.8825 0.2705 0.089 Uiso calc R 1 . . H
C16B 0.0887(4) 1.6867(14) 0.2899(5) 0.049(3) Uiso d . 1 . . C
H16B 0.0765 1.7755 0.2773 0.058 Uiso calc R 1 . . H
C17B 0.1288(4) 1.6984(14) 0.3482(5) 0.055(4) Uiso d . 1 . . C
H17D 0.1232 1.7300 0.3715 0.082 Uiso calc R 1 . . H
H17E 0.1470 1.7594 0.3498 0.082 Uiso calc R 1 . . H
H17F 0.1421 1.6132 0.3613 0.082 Uiso calc R 1 . . H
C18B 0.0588(4) 1.6031(14) 0.2899(5) 0.049(3) Uiso d . 1 . . C
H18D 0.0643 1.5112 0.2895 0.073 Uiso calc R 1 . . H
H18E 0.0303 1.6231 0.2573 0.073 Uiso calc R 1 . . H
H18F 0.0627 1.6218 0.3228 0.073 Uiso calc R 1 . . H
C19B 0.0972(3) 1.4656(12) 0.1328(4) 0.033(3) Uiso d . 1 . . C
H19B 0.1116 1.5480 0.1528 0.040 Uiso calc R 1 . . H
C20B 0.1309(4) 1.3604(13) 0.1622(5) 0.046(3) Uiso d . 1 . . C
H20D 0.1196 1.2793 0.1413 0.069 Uiso calc R 1 . . H
H20E 0.1407 1.3464 0.1991 0.069 Uiso calc R 1 . . H
H20F 0.1541 1.3885 0.1648 0.069 Uiso calc R 1 . . H
C21B 0.0801(4) 1.4873(13) 0.0746(5) 0.044(3) Uiso d . 1 . . C
H21D 0.1019 1.5230 0.0756 0.066 Uiso calc R 1 . . H
H21E 0.0570 1.5483 0.0558 0.066 Uiso calc R 1 . . H
H21F 0.0706 1.4046 0.0548 0.066 Uiso calc R 1 . . H
C22B 0.0205(4) 1.3192(13) 0.0919(5) 0.041(3) Uiso d . 1 . . C
H22B 0.0010 1.3675 0.0566 0.049 Uiso calc R 1 . . H
C23B 0.0370(4) 1.2046(12) 0.0806(5) 0.042(3) Uiso d . 1 . . C
H23D 0.0545 1.1499 0.1134 0.062 Uiso calc R 1 . . H
H23E 0.0533 1.2374 0.0714 0.062 Uiso calc R 1 . . H
H23F 0.0138 1.1534 0.0500 0.062 Uiso calc R 1 . . H
C24B -0.0054(4) 1.2656(13) 0.1059(5) 0.044(3) Uiso d . 1 . . C
H24D -0.0279 1.2119 0.0755 0.067 Uiso calc R 1 . . H
H24E -0.0170 1.3379 0.1117 0.067 Uiso calc R 1 . . H
H24F 0.0122 1.2131 0.1393 0.067 Uiso calc R 1 . . H
C25A 0.0661(11) 1.149(2) 0.3045(15) 0.071(10) Uiso d PD 0.525(18) A 1 C
H25A 0.0965 1.1417 0.3283 0.086 Uiso calc PR 0.525(18) A 1 H
H25B 0.0557 1.1998 0.2716 0.086 Uiso calc PR 0.525(18) A 1 H
Cl3A 0.0444(4) 0.9966(10) 0.2853(5) 0.101(5) Uiso d PD 0.525(18) A 1 Cl
Cl4A 0.0534(3) 1.2231(11) 0.3392(5) 0.078(3) Uiso d PD 0.525(18) A 1 Cl
C25B 0.0581(12) 1.177(2) 0.2881(14) 0.077(14) Uiso d PD 0.475(18) A 2 C
H25C 0.0346 1.1751 0.2481 0.092 Uiso calc PR 0.475(18) A 2 H
H25D 0.0805 1.2276 0.2944 0.092 Uiso calc PR 0.475(18) A 2 H
Cl3B 0.0752(6) 1.0207(14) 0.3101(7) 0.128(7) Uiso d PD 0.475(18) A 2 Cl
Cl4B 0.0427(5) 1.2557(14) 0.3191(7) 0.109(5) Uiso d PD 0.475(18) A 2 Cl

loop_
_atom_site_aniso_label
_atom_site_aniso_U_11
_atom_site_aniso_U_22
_atom_site_aniso_U_33
_atom_site_aniso_U_12
_atom_site_aniso_U_13
_atom_site_aniso_U_23
Pt1A 0.0305(2) 0.0342(3) 0.0321(2) 0.0005(2) 0.0224(2) 0.0007(2)
Cl1A 0.0458(16) 0.044(2) 0.0434(16) -0.0039(14) 0.0360(15) -0.0030(14)
Cl2A 0.071(2) 0.0303(18) 0.062(2) 0.0045(16) 0.0527(19) 0.0016(16)
P1A 0.0273(14) 0.0350(18) 0.0323(15) 0.0007(14) 0.0198(13) 0.0005(15)
P2A 0.0342(16) 0.040(2) 0.0364(16) 0.0039(15) 0.0254(14) 0.0023(15)
Pt1B 0.0335(2) 0.0370(3) 0.0318(2) 0.0018(2) 0.0215(2) -0.0016(2)
Cl1B 0.057(2) 0.055(2) 0.0356(16) 0.0086(17) 0.0267(16) 0.0045(16)
Cl2B 0.0542(19) 0.037(2) 0.0472(18) 0.0048(15) 0.0307(16) 0.0007(15)
P1B 0.0294(15) 0.039(2) 0.0298(15) 0.0009(14) 0.0176(13) -0.0052(14)
P2B 0.0292(15) 0.0313(18) 0.0323(15) 0.0011(13) 0.0207(13) -0.0020(13)

loop_
_atom_type_symbol
_atom_type_description
_atom_type_scat_dispersion_real
_atom_type_scat_dispersion_imag
_atom_type_scat_source
C C 0.0033 0.0016 'International Tables Vol C Tables 4.2.6.8 and 6.1.1.4'
H H 0.0000 0.0000 'International Tables Vol C Tables 4.2.6.8 and 6.1.1.4'
B B 0.0013 0.0007 'International Tables Vol C Tables 4.2.6.8 and 6.1.1.4'
P P 0.1023 0.0942 'International Tables Vol C Tables 4.2.6.8 and 6.1.1.4'
Cl Cl 0.1484 0.1585 'International Tables Vol C Tables 4.2.6.8 and 6.1.1.4'
Pt Pt -1.7033 8.3905 'International Tables Vol C Tables 4.2.6.8 and 6.1.1.4'

loop_
_geom_angle_atom_site_label_1
_geom_angle_atom_site_label_2
_geom_angle_atom_site_label_3
_geom_angle
_geom_angle_publ_flag
P1A Pt1A Cl1A 92.47(11) y
P1A Pt1A Cl2A 178.97(13) y
P1A Pt1A P2A 93.13(12) y
P2A Pt1A Cl1A 173.27(12) y
P2A Pt1A Cl2A 86.57(12) y
Cl1A Pt1A Cl2A 87.78(12) y
C1A C2A P2A 113.2(7) y
C2A C1A P1A 114.4(8) y
P1B Pt1B Cl1B 91.69(12) y
P1B Pt1B Cl2B 178.93(13) y
P1B Pt1B P2B 89.95(12) y
P2B Pt1B Cl1B 174.20(12) y
P2B Pt1B Cl2B 90.98(12) y
Cl1B Pt1B Cl2B 87.33(12) y
C1B C2B P2B 113.3(7) y
C2B C1B P1B 113.0(8) y
C16A P1A C13A 107.1(6) ?
C16A P1A C1A 105.7(5) ?
C13A P1A C1A 101.2(5) ?
C16A P1A Pt1A 116.5(4) ?
C13A P1A Pt1A 116.6(4) ?
C1A P1A Pt1A 108.2(4) ?
C22A P2A C2A 108.2(6) ?
C22A P2A C19A 106.6(6) ?
C2A P2A C19A 106.7(6) ?
C22A P2A Pt1A 114.6(5) ?
C2A P2A Pt1A 109.5(4) ?
C19A P2A Pt1A 111.0(4) ?
B4A C1A B3A 62.7(8) ?
B4A C1A B5A 62.8(8) ?
B3A C1A B5A 113.2(10) ?
B4A C1A C2A 110.5(9) ?
B3A C1A C2A 60.8(7) ?
B5A C1A C2A 108.7(9) ?
B4A C1A B6A 113.4(10) ?
B3A C1A B6A 111.5(9) ?
B5A C1A B6A 61.8(8) ?
C2A C1A B6A 59.3(7) ?
B4A C1A P1A 124.4(8) ?
B3A C1A P1A 115.5(8) ?
B5A C1A P1A 126.0(8) ?
B6A C1A P1A 116.9(8) ?
B11A C2A B7A 64.2(8) ?
B11A C2A B6A 61.8(8) ?
B7A C2A B6A 114.5(10) ?
B11A C2A C1A 109.8(10) ?
B7A C2A C1A 109.1(9) ?
B6A C2A C1A 61.2(7) ?
B11A C2A B3A 113.1(10) ?
B7A C2A B3A 61.1(8) ?
B6A C2A B3A 112.1(10) ?
C1A C2A B3A 59.5(7) ?
B11A C2A P2A 125.3(9) ?
B7A C2A P2A 126.3(9) ?
B6A C2A P2A 114.2(8) ?
B3A C2A P2A 117.1(8) ?
C1A B3A C2A 59.7(7) ?
C1A B3A B8A 105.1(10) ?
C2A B3A B8A 104.5(10) ?
C1A B3A B7A 107.3(10) ?
C2A B3A B7A 58.7(8) ?
B8A B3A B7A 59.9(9) ?
C1A B3A B4A 58.1(7) ?
C2A B3A B4A 106.1(10) ?
B8A B3A B4A 60.4(9) ?
B7A B3A B4A 109.1(11) ?
C1A B3A H3A 123.2 ?
C2A B3A H3A 123.7 ?
B8A B3A H3A 123.4 ?
B7A B3A H3A 121.2 ?
B4A B3A H3A 121.8 ?
C1A B4A B8A 105.0(10) ?
C1A B4A B3A 59.2(8) ?
B8A B4A B3A 59.1(8) ?
C1A B4A B5A 59.3(8) ?
B8A B4A B5A 106.8(11) ?
B3A B4A B5A 107.6(10) ?
C1A B4A B9A 106.0(10) ?
B8A B4A B9A 59.6(9) ?
B3A B4A B9A 107.4(11) ?
B5A B4A B9A 59.8(8) ?
C1A B4A H4A 123.6 ?
B8A B4A H4A 123.2 ?
B3A B4A H4A 121.9 ?
B5A B4A H4A 121.9 ?
B9A B4A H4A 122.2 ?
C1A B5A B10A 105.6(11) ?
C1A B5A B9A 105.3(11) ?
B10A B5A B9A 61.2(9) ?
C1A B5A B4A 58.0(8) ?
B10A B5A B4A 108.6(11) ?
B9A B5A B4A 60.2(8) ?
C1A B5A B6A 59.9(8) ?
B10A B5A B6A 59.1(9) ?
B9A B5A B6A 108.4(11) ?
B4A B5A B6A 108.0(11) ?
C1A B5A H5A 124.2 ?
B10A B5A H5A 121.9 ?
B9A B5A H5A 121.7 ?
B4A B5A H5A 121.7 ?
B6A B5A H5A 121.5 ?
C2A B6A B10A 104.9(10) ?
C2A B6A B11A 58.3(8) ?
B10A B6A B11A 59.6(9) ?
C2A B6A C1A 59.5(7) ?
B10A B6A C1A 104.7(10) ?
B11A B6A C1A 105.7(10) ?
C2A B6A B5A 106.1(10) ?
B10A B6A B5A 59.6(9) ?
B11A B6A B5A 107.4(11) ?
C1A B6A B5A 58.3(8) ?
C2A B6A H6A 123.4 ?
B10A B6A H6A 123.4 ?
B11A B6A H6A 122.4 ?
C1A B6A H6A 123.6 ?
B5A B6A H6A 122.3 ?
C2A B7A B8A 105.8(11) ?
C2A B7A B3A 60.2(8) ?
B8A B7A B3A 60.0(9) ?
C2A B7A B12A 104.2(10) ?
B8A B7A B12A 59.5(9) ?
B3A B7A B12A 107.5(12) ?
C2A B7A B11A 57.2(8) ?
B8A B7A B11A 106.2(11) ?
B3A B7A B11A 106.8(10) ?
B12A B7A B11A 59.1(9) ?
C2A B7A H7A 124.1 ?
B8A B7A H7A 122.5 ?
B3A B7A H7A 121.3 ?
B12A B7A H7A 123.0 ?
B11A B7A H7A 123.3 ?
B12A B8A B7A 60.4(9) ?
B12A B8A B3A 108.4(12) ?
B7A B8A B3A 60.1(9) ?
B12A B8A B9A 61.2(9) ?
B7A B8A B9A 110.2(11) ?
B3A B8A B9A 109.2(11) ?
B12A B8A B4A 109.2(11) ?
B7A B8A B4A 109.5(11) ?
B3A B8A B4A 60.5(9) ?
B9A B8A B4A 60.4(9) ?
B12A B8A H8A 121.2 ?
B7A B8A H8A 120.7 ?
B3A B8A H8A 121.6 ?
B9A B8A H8A 120.4 ?
B4A B8A H8A 121.0 ?
B8A B9A B5A 107.2(12) ?
B8A B9A B4A 60.0(9) ?
B5A B9A B4A 60.0(9) ?
B8A B9A B12A 58.7(9) ?
B5A B9A B12A 107.0(12) ?
B4A B9A B12A 106.9(12) ?
B8A B9A B10A 106.4(12) ?
B5A B9A B10A 58.8(9) ?
B4A B9A B10A 106.6(12) ?
B12A B9A B10A 60.1(9) ?
B8A B9A H9A 122.6 ?
B5A B9A H9A 122.2 ?
B4A B9A H9A 122.1 ?
B12A B9A H9A 122.4 ?
B10A B9A H9A 122.7 ?
B11A B10A B6A 60.4(9) ?
B11A B10A B5A 109.4(13) ?
B6A B10A B5A 61.3(9) ?
B11A B10A B12A 59.8(9) ?
B6A B10A B12A 108.0(12) ?
B5A B10A B12A 107.7(11) ?
B11A B10A B9A 108.5(12) ?
B6A B10A B9A 109.3(12) ?
B5A B10A B9A 60.0(9) ?
B12A B10A B9A 59.7(9) ?
B11A B10A H10A 121.2 ?
B6A B10A H10A 120.9 ?
B5A B10A H10A 121.1 ?
B12A B10A H10A 122.4 ?
B9A B10A H10A 121.4 ?
C2A B11A B10A 106.5(12) ?
C2A B11A B6A 59.9(8) ?
B10A B11A B6A 60.0(9) ?
C2A B11A B12A 105.2(11) ?
B10A B11A B12A 61.7(9) ?
B6A B11A B12A 109.3(12) ?
C2A B11A B7A 58.6(8) ?
B10A B11A B7A 108.7(12) ?
B6A B11A B7A 108.4(11) ?
B12A B11A B7A 59.0(9) ?
C2A B11A H11A 123.9 ?
B10A B11A H11A 121.1 ?
B6A B11A H11A 120.8 ?
B12A B11A H11A 121.9 ?
B7A B11A H11A 122.0 ?
B8A B12A B7A 60.0(9) ?
B8A B12A B11A 108.8(13) ?
B7A B12A B11A 61.9(9) ?
B8A B12A B9A 60.2(9) ?
B7A B12A B9A 109.1(12) ?
B11A B12A B9A 107.9(12) ?
B8A B12A B10A 107.7(12) ?
B7A B12A B10A 108.4(12) ?
B11A B12A B10A 58.5(9) ?
B9A B12A B10A 60.2(9) ?
B8A B12A H12A 121.7 ?
B7A B12A H12A 120.6 ?
B11A B12A H12A 121.5 ?
B9A B12A H12A 121.4 ?
B10A B12A H12A 122.4 ?
C14A C13A C15A 109.5(10) ?
C14A C13A P1A 111.7(9) ?
C15A C13A P1A 116.3(8) ?
C14A C13A H13A 106.2 ?
C15A C13A H13A 106.2 ?
P1A C13A H13A 106.2 ?
C13A C14A H14A 109.5 ?
C13A C14A H14B 109.5 ?
H14A C14A H14B 109.5 ?
C13A C14A H14C 109.5 ?
H14A C14A H14C 109.5 ?
H14B C14A H14C 109.5 ?
C13A C15A H15A 109.5 ?
C13A C15A H15B 109.5 ?
H15A C15A H15B 109.5 ?
C13A C15A H15C 109.5 ?
H15A C15A H15C 109.5 ?
H15B C15A H15C 109.5 ?
C17A C16A C18A 109.0(10) ?
C17A C16A P1A 112.3(8) ?
C18A C16A P1A 113.7(9) ?
C17A C16A H16A 107.1 ?
C18A C16A H16A 107.1 ?
P1A C16A H16A 107.1 ?
C16A C17A H17A 109.5 ?
C16A C17A H17B 109.5 ?
H17A C17A H17B 109.5 ?
C16A C17A H17C 109.5 ?
H17A C17A H17C 109.5 ?
H17B C17A H17C 109.5 ?
C16A C18A H18A 109.5 ?
C16A C18A H18B 109.5 ?
H18A C18A H18B 109.5 ?
C16A C18A H18C 109.5 ?
H18A C18A H18C 109.5 ?
H18B C18A H18C 109.5 ?
C21A C19A C20A 109.3(11) ?
C21A C19A P2A 114.2(9) ?
C20A C19A P2A 110.1(9) ?
C21A C19A H19A 107.7 ?
C20A C19A H19A 107.7 ?
P2A C19A H19A 107.7 ?
C19A C20A H20A 109.5 ?
C19A C20A H20B 109.5 ?
H20A C20A H20B 109.5 ?
C19A C20A H20C 109.5 ?
H20A C20A H20C 109.5 ?
H20B C20A H20C 109.5 ?
C19A C21A H21A 109.5 ?
C19A C21A H21B 109.5 ?
H21A C21A H21B 109.5 ?
C19A C21A H21C 109.5 ?
H21A C21A H21C 109.5 ?
H21B C21A H21C 109.5 ?
C24A C22A C23A 113.1(11) ?
C24A C22A P2A 113.0(10) ?
C23A C22A P2A 117.0(10) ?
C24A C22A H22A 104.0 ?
C23A C22A H22A 104.0 ?
P2A C22A H22A 104.0 ?
C22A C23A H23A 109.5 ?
C22A C23A H23B 109.5 ?
H23A C23A H23B 109.5 ?
C22A C23A H23C 109.5 ?
H23A C23A H23C 109.5 ?
H23B C23A H23C 109.5 ?
C22A C24A H24A 109.5 ?
C22A C24A H24B 109.5 ?
H24A C24A H24B 109.5 ?
C22A C24A H24C 109.5 ?
H24A C24A H24C 109.5 ?
H24B C24A H24C 109.5 ?
C16B P1B C13B 109.4(6) ?
C16B P1B C1B 103.3(6) ?
C13B P1B C1B 104.4(5) ?
C16B P1B Pt1B 119.5(5) ?
C13B P1B Pt1B 111.6(4) ?
C1B P1B Pt1B 107.2(4) ?
C22B P2B C19B 110.2(6) ?
C22B P2B C2B 101.5(5) ?
C19B P2B C2B 107.5(5) ?
C22B P2B Pt1B 121.8(4) ?
C19B P2B Pt1B 107.8(4) ?
C2B P2B Pt1B 107.1(4) ?
C2B C1B B6B 62.2(7) ?
C2B C1B B5B 112.0(9) ?
B6B C1B B5B 63.1(8) ?
C2B C1B B4B 107.9(8) ?
B6B C1B B4B 111.5(9) ?
B5B C1B B4B 61.0(8) ?
C2B C1B B3B 60.5(7) ?
B6B C1B B3B 112.8(9) ?
B5B C1B B3B 111.6(9) ?
B4B C1B B3B 59.9(7) ?
B6B C1B P1B 119.4(8) ?
B5B C1B P1B 127.5(8) ?
B4B C1B P1B 125.0(8) ?
B3B C1B P1B 113.1(8) ?
C1B C2B B11B 110.7(10) ?
C1B C2B B3B 62.0(7) ?
B11B C2B B3B 113.0(9) ?
C1B C2B B7B 111.4(9) ?
B11B C2B B7B 61.9(8) ?
B3B C2B B7B 62.1(7) ?
C1B C2B B6B 60.0(7) ?
B11B C2B B6B 62.2(8) ?
B3B C2B B6B 112.2(10) ?
B7B C2B B6B 112.5(9) ?
B11B C2B P2B 125.4(8) ?
B3B C2B P2B 115.4(8) ?
B7B C2B P2B 124.6(8) ?
B6B C2B P2B 117.4(7) ?
C2B B3B B4B 105.5(10) ?
C2B B3B B8B 105.4(10) ?
B4B B3B B8B 60.0(8) ?
C2B B3B C1B 57.5(7) ?
B4B B3B C1B 59.7(8) ?
B8B B3B C1B 106.3(10) ?
C2B B3B B7B 59.2(7) ?
B4B B3B B7B 107.3(10) ?
B8B B3B B7B 59.4(8) ?
C1B B3B B7B 105.5(10) ?
C2B B3B H3B 124.0 ?
B4B B3B H3B 122.0 ?
B8B B3B H3B 122.6 ?
C1B B3B H3B 123.4 ?
B7B B3B H3B 122.4 ?
C1B B4B B3B 60.4(8) ?
C1B B4B B8B 106.9(10) ?
B3B B4B B8B 60.1(8) ?
C1B B4B B9B 107.2(10) ?
B3B B4B B9B 109.6(10) ?
B8B B4B B9B 60.5(8) ?
C1B B4B B5B 58.8(8) ?
B3B B4B B5B 110.2(10) ?
B8B B4B B5B 110.8(10) ?
B9B B4B B5B 62.3(8) ?
C1B B4B H4B 123.4 ?
B3B B4B H4B 120.5 ?
B8B B4B H4B 121.3 ?
B9B B4B H4B 120.8 ?
B5B B4B H4B 119.8 ?
C1B B5B B4B 60.2(8) ?
C1B B5B B6B 58.3(8) ?
B4B B5B B6B 107.1(11) ?
C1B B5B B9B 105.4(10) ?
B4B B5B B9B 58.6(8) ?
B6B B5B B9B 106.4(10) ?
C1B B5B B10B 103.9(10) ?
B4B B5B B10B 106.5(10) ?
B6B B5B B10B 58.0(8) ?
B9B B5B B10B 60.4(8) ?
C1B B5B H5B 123.8 ?
B4B B5B H5B 122.0 ?
B6B B5B H5B 122.9 ?
B9B B5B H5B 122.6 ?
B10B B5B H5B 123.4 ?
C1B B6B C2B 57.8(7) ?
C1B B6B B10B 107.0(10) ?
C2B B6B B10B 105.7(9) ?
C1B B6B B11B 104.8(10) ?
C2B B6B B11B 57.2(7) ?
B10B B6B B11B 61.5(8) ?
C1B B6B B5B 58.6(8) ?
C2B B6B B5B 105.0(10) ?
B10B B6B B5B 61.6(8) ?
B11B B6B B5B 109.4(10) ?
C1B B6B H6B 123.9 ?
C2B B6B H6B 124.9 ?
B10B B6B H6B 121.0 ?
B11B B6B H6B 122.0 ?
B5B B6B H6B 121.4 ?
C2B B7B B12B 105.4(10) ?
C2B B7B B8B 105.0(9) ?
B12B B7B B8B 60.9(8) ?
C2B B7B B11B 57.8(7) ?
B12B B7B B11B 60.9(8) ?
B8B B7B B11B 108.8(11) ?
C2B B7B B3B 58.8(7) ?
B12B B7B B3B 108.0(11) ?
B8B B7B B3B 59.2(8) ?
B11B B7B B3B 106.9(10) ?
C2B B7B H7B 124.8 ?
B12B B7B H7B 121.4 ?
B8B B7B H7B 121.9 ?
B11B B7B H7B 121.6 ?
B3B B7B H7B 122.3 ?
B4B B8B B3B 59.9(8) ?
B4B B8B B7B 108.8(10) ?
B3B B8B B7B 61.3(8) ?
B4B B8B B9B 59.8(8) ?
B3B B8B B9B 108.8(10) ?
B7B B8B B9B 109.1(11) ?
B4B B8B B12B 107.9(10) ?
B3B B8B B12B 108.4(10) ?
B7B B8B B12B 59.3(8) ?
B9B B8B B12B 60.9(8) ?
B4B B8B H8B 121.9 ?
B3B B8B H8B 121.1 ?
B7B B8B H8B 121.0 ?
B9B B8B H8B 121.0 ?
B12B B8B H8B 121.9 ?
B4B B9B B8B 59.7(8) ?
B4B B9B B12B 106.9(11) ?
B8B B9B B12B 59.8(8) ?
B4B B9B B5B 59.1(8) ?
B8B B9B B5B 107.6(11) ?
B12B B9B B5B 107.9(11) ?
B4B B9B B10B 106.6(10) ?
B8B B9B B10B 107.6(11) ?
B12B B9B B10B 60.0(8) ?
B5B B9B B10B 59.9(8) ?
B4B B9B H9B 122.9 ?
B8B B9B H9B 121.8 ?
B12B B9B H9B 121.9 ?
B5B B9B H9B 121.9 ?
B10B B9B H9B 122.1 ?
B6B B10B B11B 60.0(8) ?
B6B B10B B12B 107.4(11) ?
B11B B10B B12B 58.9(8) ?
B6B B10B B5B 60.4(8) ?
B11B B10B B5B 107.3(11) ?
B12B B10B B5B 106.9(11) ?
B6B B10B B9B 107.8(11) ?
B11B B10B B9B 106.0(11) ?
B12B B10B B9B 59.1(8) ?
B5B B10B B9B 59.7(8) ?
B6B B10B H10B 121.4 ?
B11B B10B H10B 122.8 ?
B12B B10B H10B 122.6 ?
B5B B10B H10B 121.9 ?
B9B B10B H10B 122.6 ?
C2B B11B B7B 60.3(8) ?
C2B B11B B12B 105.9(10) ?
B7B B11B B12B 59.0(8) ?
C2B B11B B6B 60.6(7) ?
B7B B11B B6B 109.9(10) ?
B12B B11B B6B 107.6(11) ?
C2B B11B B10B 106.0(10) ?
B7B B11B B10B 108.3(11) ?
B12B B11B B10B 60.6(8) ?
B6B B11B B10B 58.5(8) ?
C2B B11B H11B 122.8 ?
B7B B11B H11B 120.8 ?
B12B B11B H11B 122.7 ?
B6B B11B H11B 121.2 ?
B10B B11B H11B 122.5 ?
B7B B12B B8B 59.8(8) ?
B7B B12B B11B 60.0(8) ?
B8B B12B B11B 107.2(10) ?
B7B B12B B9B 108.2(11) ?
B8B B12B B9B 59.2(8) ?
B11B B12B B9B 108.7(10) ?
B7B B12B B10B 108.9(10) ?
B8B B12B B10B 107.9(10) ?
B11B B12B B10B 60.4(8) ?
B9B B12B B10B 60.9(8) ?
B7B B12B H12B 121.4 ?
B8B B12B H12B 122.6 ?
B11B B12B H12B 121.7 ?
B9B B12B H12B 121.4 ?
B10B B12B H12B 120.9 ?
C15B C13B C14B 111.2(10) ?
C15B C13B P1B 116.6(9) ?
C14B C13B P1B 110.8(9) ?
C15B C13B H13B 105.8 ?
C14B C13B H13B 105.8 ?
P1B C13B H13B 105.8 ?
C13B C14B H14D 109.5 ?
C13B C14B H14E 109.5 ?
H14D C14B H14E 109.5 ?
C13B C14B H14F 109.5 ?
H14D C14B H14F 109.5 ?
H14E C14B H14F 109.5 ?
C13B C15B H15D 109.5 ?
C13B C15B H15E 109.5 ?
H15D C15B H15E 109.5 ?
C13B C15B H15F 109.5 ?
H15D C15B H15F 109.5 ?
H15E C15B H15F 109.5 ?
C17B C16B C18B 108.2(11) ?
C17B C16B P1B 114.5(10) ?
C18B C16B P1B 111.5(9) ?
C17B C16B H16B 107.5 ?
C18B C16B H16B 107.5 ?
P1B C16B H16B 107.5 ?
C16B C17B H17D 109.5 ?
C16B C17B H17E 109.5 ?
H17D C17B H17E 109.5 ?
C16B C17B H17F 109.5 ?
H17D C17B H17F 109.5 ?
H17E C17B H17F 109.5 ?
C16B C18B H18D 109.5 ?
C16B C18B H18E 109.5 ?
H18D C18B H18E 109.5 ?
C16B C18B H18F 109.5 ?
H18D C18B H18F 109.5 ?
H18E C18B H18F 109.5 ?
C21B C19B C20B 111.3(10) ?
C21B C19B P2B 117.7(8) ?
C20B C19B P2B 110.4(8) ?
C21B C19B H19B 105.5 ?
C20B C19B H19B 105.5 ?
P2B C19B H19B 105.5 ?
C19B C20B H20D 109.5 ?
C19B C20B H20E 109.5 ?
H20D C20B H20E 109.5 ?
C19B C20B H20F 109.5 ?
H20D C20B H20F 109.5 ?
H20E C20B H20F 109.5 ?
C19B C21B H21D 109.5 ?
C19B C21B H21E 109.5 ?
H21D C21B H21E 109.5 ?
C19B C21B H21F 109.5 ?
H21D C21B H21F 109.5 ?
H21E C21B H21F 109.5 ?
C23B C22B C24B 108.7(11) ?
C23B C22B P2B 115.0(8) ?
C24B C22B P2B 112.9(9) ?
C23B C22B H22B 106.6 ?
C24B C22B H22B 106.6 ?
P2B C22B H22B 106.6 ?
C22B C23B H23D 109.5 ?
C22B C23B H23E 109.5 ?
H23D C23B H23E 109.5 ?
C22B C23B H23F 109.5 ?
H23D C23B H23F 109.5 ?
H23E C23B H23F 109.5 ?
C22B C24B H24D 109.5 ?
C22B C24B H24E 109.5 ?
H24D C24B H24E 109.5 ?
C22B C24B H24F 109.5 ?
H24D C24B H24F 109.5 ?
H24E C24B H24F 109.5 ?
Cl4A C25A Cl3A 108.5(9) ?
Cl4A C25A H25A 110.0 ?
Cl3A C25A H25A 110.0 ?
Cl4A C25A H25B 110.0 ?
Cl3A C25A H25B 110.0 ?
H25A C25A H25B 108.4 ?
Cl3B C25B Cl4B 115.1(12) ?
Cl3B C25B H25C 108.5 ?
Cl4B C25B H25C 108.5 ?
Cl3B C25B H25D 108.5 ?
Cl4B C25B H25D 108.5 ?
H25C C25B H25D 107.5 ?

loop_
_geom_bond_atom_site_label_1
_geom_bond_atom_site_label_2
_geom_bond_site_symmetry_2
_geom_bond_distance
_geom_bond_publ_flag
Pt1A P1A . 2.227(4) y
Pt1A P2A . 2.215(3) y
Pt1A Cl1A . 2.351(3) y
Pt1A Cl2A . 2.350(5) y
P1A C13A . 1.848(12) y
P1A C16A . 1.844(12) y
P2A C19A . 1.875(12) y
P2A C22A . 1.831(14) y
P1A C1A . 1.880(12) y
P2A C2A . 1.861(12) y
C1A B4A . 1.692(18) ?
C1A B3A . 1.712(17) ?
C1A B5A . 1.715(19) ?
C1A C2A . 1.716(16) y
C1A B6A . 1.746(18) ?
C2A B11A . 1.68(2) ?
C2A B7A . 1.707(18) ?
C2A B6A . 1.712(18) ?
C2A B3A . 1.734(17) ?
B3A B8A . 1.75(2) ?
B3A B7A . 1.75(2) ?
B3A B4A . 1.77(2) ?
B3A H3A . 1.1200 ?
B4A B8A . 1.77(2) ?
B4A B5A . 1.77(2) ?
B4A B9A . 1.78(2) ?
B4A H4A . 1.1200 ?
B5A B10A . 1.75(2) ?
B5A B9A . 1.77(2) ?
B5A B6A . 1.78(2) ?
B5A H5A . 1.1200 ?
B6A B10A . 1.74(2) ?
B6A B11A . 1.74(2) ?
B6A H6A . 1.1200 ?
B7A B8A . 1.74(2) ?
B7A B12A . 1.75(2) ?
B7A B11A . 1.80(2) ?
B7A H7A . 1.1200 ?
B8A B12A . 1.74(2) ?
B8A B9A . 1.76(2) ?
B8A H8A . 1.1200 ?
B9A B12A . 1.78(2) ?
B9A B10A . 1.79(2) ?
B9A H9A . 1.1200 ?
B10A B11A . 1.73(2) ?
B10A B12A . 1.79(2) ?
B10A H10A . 1.1200 ?
B11A B12A . 1.75(2) ?
B11A H11A . 1.1200 ?
B12A H12A . 1.1200 ?
C13A C14A . 1.541(17) ?
C13A C15A . 1.543(18) ?
C13A H13A . 1.0000 ?
C14A H14A . 0.9800 ?
C14A H14B . 0.9800 ?
C14A H14C . 0.9800 ?
C15A H15A . 0.9800 ?
C15A H15B . 0.9800 ?
C15A H15C . 0.9800 ?
C16A C17A . 1.527(17) ?
C16A C18A . 1.529(17) ?
C16A H16A . 1.0000 ?
C17A H17A . 0.9800 ?
C17A H17B . 0.9800 ?
C17A H17C . 0.9800 ?
C18A H18A . 0.9800 ?
C18A H18B . 0.9800 ?
C18A H18C . 0.9800 ?
C19A C21A . 1.512(19) ?
C19A C20A . 1.537(17) ?
C19A H19A . 1.0000 ?
C20A H20A . 0.9800 ?
C20A H20B . 0.9800 ?
C20A H20C . 0.9800 ?
C21A H21A . 0.9800 ?
C21A H21B . 0.9800 ?
C21A H21C . 0.9800 ?
C22A C24A . 1.498(17) ?
C22A C23A . 1.524(19) ?
C22A H22A . 1.0000 ?
C23A H23A . 0.9800 ?
C23A H23B . 0.9800 ?
C23A H23C . 0.9800 ?
C24A H24A . 0.9800 ?
C24A H24B . 0.9800 ?
C24A H24C . 0.9800 ?
Pt1B P1B . 2.235(4) y
Pt1B P2B . 2.220(3) y
Pt1B Cl1B . 2.348(3) y
Pt1B Cl2B . 2.353(5) y
P1B C13B . 1.855(12) y
P1B C16B . 1.844(14) y
P2B C19B . 1.847(12) y
P2B C22B . 1.836(13) y
P1B C1B . 1.879(11) y
P2B C2B . 1.872(12) y
C1B C2B . 1.672(16) y
C1B B6B . 1.709(17) ?
C1B B5B . 1.714(19) ?
C1B B4B . 1.738(17) ?
C1B B3B . 1.749(18) ?
C2B B11B . 1.685(18) ?
C2B B3B . 1.724(18) ?
C2B B7B . 1.731(16) ?
C2B B6B . 1.747(18) ?
B3B B4B . 1.74(2) ?
B3B B8B . 1.74(2) ?
B3B B7B . 1.781(19) ?
B3B H3B . 1.1200 ?
B4B B8B . 1.742(19) ?
B4B B9B . 1.74(2) ?
B4B B5B . 1.75(2) ?
B4B H4B . 1.1200 ?
B5B B6B . 1.79(2) ?
B5B B9B . 1.81(2) ?
B5B B10B . 1.81(2) ?
B5B H5B . 1.1200 ?
B6B B10B . 1.75(2) ?
B6B B11B . 1.774(19) ?
B6B H6B . 1.1200 ?
B7B B12B . 1.74(2) ?
B7B B8B . 1.75(2) ?
B7B B11B . 1.76(2) ?
B7B H7B . 1.1200 ?
B8B B9B . 1.76(2) ?
B8B B12B . 1.77(2) ?
B8B H8B . 1.1200 ?
B9B B12B . 1.79(2) ?
B9B B10B . 1.82(2) ?
B9B H9B . 1.1200 ?
B10B B11B . 1.80(2) ?
B10B B12B . 1.80(2) ?
B10B H10B . 1.1200 ?
B11B B12B . 1.77(2) ?
B11B H11B . 1.1200 ?
B12B H12B . 1.1200 ?
C13B C15B . 1.513(18) ?
C13B C14B . 1.528(16) ?
C13B H13B . 1.0000 ?
C14B H14D . 0.9800 ?
C14B H14E . 0.9800 ?
C14B H14F . 0.9800 ?
C15B H15D . 0.9800 ?
C15B H15E . 0.9800 ?
C15B H15F . 0.9800 ?
C16B C17B . 1.510(18) ?
C16B C18B . 1.543(18) ?
C16B H16B . 1.0000 ?
C17B H17D . 0.9800 ?
C17B H17E . 0.9800 ?
C17B H17F . 0.9800 ?
C18B H18D . 0.9800 ?
C18B H18E . 0.9800 ?
C18B H18F . 0.9800 ?
C19B C21B . 1.523(16) ?
C19B C20B . 1.542(16) ?
C19B H19B . 1.0000 ?
C20B H20D . 0.9800 ?
C20B H20E . 0.9800 ?
C20B H20F . 0.9800 ?
C21B H21D . 0.9800 ?
C21B H21E . 0.9800 ?
C21B H21F . 0.9800 ?
C22B C23B . 1.538(17) ?
C22B C24B . 1.546(17) ?
C22B H22B . 1.0000 ?
C23B H23D . 0.9800 ?
C23B H23E . 0.9800 ?
C23B H23F . 0.9800 ?
C24B H24D . 0.9800 ?
C24B H24E . 0.9800 ?
C24B H24F . 0.9800 ?
C25A Cl4A . 1.715(10) ?
C25A Cl3A . 1.718(10) ?
C25A H25A . 0.9900 ?
C25A H25B . 0.9900 ?
C25B Cl3B . 1.719(10) ?
C25B Cl4B . 1.720(10) ?
C25B H25C . 0.9900 ?
C25B H25D . 0.9900 ?

loop_
_geom_torsion_atom_site_label_1
_geom_torsion_atom_site_label_2
_geom_torsion_atom_site_label_3
_geom_torsion_atom_site_label_4
_geom_torsion
_geom_torsion_publ_flag
P1A C1A C2A P2A -2.0(10) y
Cl1A Pt1A P1A C13A 73.9(5) ?
Cl1A Pt1A P1A C16A -54.2(4) ?
Cl2A Pt1A P2A C19A -73.5(5) ?
Cl2A Pt1A P2A C22A 47.3(5) ?
C1A C2A P2A C19A -110.0(8) ?
C1A C2A P2A C22A 135.6(7) ?
C2A C1A P1A C13A 116.1(8) ?
C2A C1A P1A C16A -132.4(8) ?
C13A P1A P2A C19A 6.7(7) ?
C22A P2A P1A C16A -5.4(10) ?
P1B C1B C2B P2B -3.0(10) y
Cl1B Pt1B P1B C13B 86.8(4) ?
Cl1B Pt1B P1B C16B -42.5(5) ?
Cl2B Pt1B P2B C19B -91.7(4) ?
Cl2B Pt1B P2B C22B 36.9(5) ?
C1B C2B P2B C19B -92.8(8) ?
C1B C2B P2B C22B 151.5(8) ?
C2B C1B P1B C13B 100.6(8) ?
C2B C1B P1B C16B -145.1(8) ?
C13B P1B P2B C19B 2.9(5) ?
C22B P2B P1B C16B 3.4(12) ?
